data_1531865
loop_
_publ_author_name
'Louer, D.'
'Moise, V.'
'Liegeois-Duyckaerts, M.'
'Rulmont, A.'

_publ_section_title
;
 A powder diffraction study of M(I) Ba In2 (P O4)3 (M(I) = Na, K, Cs) with
 a langbeinite-type structure
;
_journal_name_full 'Powder Diffraction'
_journal_page_first 1
_journal_page_last 6
_journal_volume 17
_journal_year 2002
_chemical_formula_sum 'Ba In2 Na O12 P3'
_chemical_name_systematic 'Na Ba In2 (P O4)3'
_space_group_IT_number 198
_symmetry_space_group_name_Hall 'P 2ac 2ab 3'
_symmetry_space_group_name_H-M 'P 21 3'
_cell_angle_alpha 90
_cell_angle_beta 90
_cell_angle_gamma 90
_cell_formula_units_Z 4
_cell_length_a 10.02794
_cell_length_b 10.02794
_cell_length_c 10.02794
_cell_volume 1008.405
_citation_journal_id_ASTM PODIE2
_cod_data_source_file Louer_PODIE2_2002_1218.cif
_cod_data_source_block Ba1In2Na1O12P3
_cod_original_formula_sum 'Ba1 In2 Na1 O12 P3'
_cod_database_code 1531865

loop_
_symmetry_equiv_pos_as_xyz
x,y,z
-x+1/2,-y,z+1/2
x+1/2,-y+1/2,-z
-x,y+1/2,-z+1/2
z,x,y
-z+1/2,-x,y+1/2
z+1/2,-x+1/2,-y
-z,x+1/2,-y+1/2
y,z,x
y+1/2,-z+1/2,-x
-y,z+1/2,-x+1/2
-y+1/2,-z,x+1/2

loop_
_atom_site_label
_atom_site_type_symbol
_atom_site_fract_x
_atom_site_fract_y
_atom_site_fract_z
_atom_site_occupancy
_atom_site_U_iso_or_equiv
Ba1 Ba+2 0.817 0.817 0.817 0.547 0.0
P1 P+5 0.22 0.377 0.015 1 0.0
O2 O-2 0.083 0.292 0.017 1 0.0
Na1 Na+1 0.817 0.817 0.817 0.453 0.0
In2 In+3 0.5946 0.5946 0.5946 1 0.0
O1 O-2 0.311 0.29 -0.059 1 0.0
In1 In+3 0.3336 0.3336 0.3336 1 0.0
Ba2 Ba+2 0.0509 0.0509 0.0509 0.47 0.0
O4 O-2 0.272 0.423 0.152 1 0.0
Na2 Na+1 0.0509 0.0509 0.0509 0.53 0.0
O3 O-2 0.195 0.474 -0.087 1 0.0
